data_1511472
loop_
_publ_author_name
'Thompson, P.D.'
'Keszler, D.A.'

_publ_section_title
;
 The pyroborate Sr2 Sc Li B4 O10, a new structural type
;
_journal_name_full 'Solid State Ionics'
_journal_page_first 521
_journal_page_last 527
_journal_volume 32
_journal_year 1989
_chemical_formula_sum 'B4 Li O10 Sc Sr2'
_chemical_name_systematic 'Sr2 Sc Li (B4 O10)'
_space_group_IT_number 14
_symmetry_space_group_name_Hall '-P 2yn'
_symmetry_space_group_name_H-M 'P 1 21/n 1'
_cell_angle_alpha 90
_cell_angle_beta 116.69
_cell_angle_gamma 90
_cell_formula_units_Z 4
_cell_length_a 12.543
_cell_length_b 5.2201
_cell_length_c 13.635
_cell_volume 797.637
_citation_journal_id_ASTM SSIOD3
_cod_data_source_file boron4-x_101.cif
_cod_data_source_block B4Li1O10Sc1Sr2
_cod_original_cell_volume 797.6375
_cod_original_sg_symbol_Hall '-P 2ybc (x-z,y,z)'
_cod_original_formula_sum 'B4 Li1 O10 Sc1 Sr2'
_cod_database_code 1511472

loop_
_symmetry_equiv_pos_as_xyz
x,y,z
-x+1/2,y+1/2,-z+1/2
-x,-y,-z
x-1/2,-y-1/2,z-1/2

loop_
_atom_site_label
_atom_site_type_symbol
_atom_site_fract_x
_atom_site_fract_y
_atom_site_fract_z
_atom_site_occupancy
_atom_site_U_iso_or_equiv
O7 O-2 0.5227 0.0741 0.3687 1 0.0
O8 O-2 0.5388 0.0727 0.1411 1 0.0
Sr2 Sr+2 0.6519 0.43554 0.62253 1 0.0
O10 O-2 0.7124 -0.0937 0.287 1 0.0
O2 O-2 0.885 0.1829 0.5064 1 0.0
Sc1 Sc+3 0.63442 0.4293 0.88182 1 0.0
B3 B+3 0.5922 -0.108 0.4498 1 0.0
B4 B+3 0.9237 0.419 0.5519 1 0.0
O1 O-2 0.644 0.1618 0.7697 1 0.0
O4 O-2 0.5487 0.6264 0.186 1 0.0
O5 O-2 0.5677 0.641 0.4381 1 0.0
B1 B+3 0.9147 0.44 0.7721 1 0.0
O6 O-2 0.8525 0.6285 0.5135 1 0.0
B2 B+3 0.602 0.859 0.2078 1 0.0
Sr1 Sr+2 0.68261 0.3808 0.35128 1 0.0
Li1 Li+1 0.1204 0.106 0.6002 1 0.0
O9 O-2 0.8667 0.212 0.7261 1 0.0
O3 O-2 0.6815 -0.0004 0.5397 1 0.0
